data_7710995
loop_
_publ_author_name
'Sarker, Jagodish C.'
'Nash, Rosie'
'Boonrungsiman, Suwimon'
'Pugh, David'
'Hogarth, Graeme'

_publ_section_title
;
 Diaryl dithiocarbamates: synthesis, oxidation to thiuram disulfides,
 Co(iii) complexes [Co(S2CNAr2)3] and their use as single source
 precursors to CoS2
;
_journal_name_full 'Dalton Transactions'
_journal_paper_doi 10.1039/D2DT01767A
_journal_year 2022
_chemical_formula_moiety 'C30 H28 N2 S4'
_chemical_formula_sum 'C30 H28 N2 S4'
_chemical_formula_weight 544.78
_space_group_crystal_system monoclinic
_space_group_IT_number 14
_space_group_name_Hall '-P 2yn'
_space_group_name_H-M_alt 'P 1 21/n 1'
_atom_sites_solution_hydrogens geom
_atom_sites_solution_primary iterative
_audit_creation_date 2020-07-15
_audit_creation_method
;
Olex2 1.3
(compiled 2020.02.04 svn.rd84adfe8 for OlexSys, GUI svn.r6032)
;
_audit_update_record
;
2022-05-27 deposited with the CCDC.	2022-08-08 downloaded from the CCDC.
;
_cell_angle_alpha 90
_cell_angle_beta 104.692(3)
_cell_angle_gamma 90
_cell_formula_units_Z 4
_cell_length_a 11.8983(3)
_cell_length_b 12.7382(3)
_cell_length_c 18.6419(7)
_cell_measurement_reflns_used 27858
_cell_measurement_temperature 100
_cell_measurement_theta_max 32.8950
_cell_measurement_theta_min 2.2660
_cell_volume 2733.04(14)
_computing_cell_refinement 'CrysAlisPro 1.171.40.82a (Rigaku OD, 2020)'
_computing_data_collection 'CrysAlisPro 1.171.40.82a (Rigaku OD, 2020)'
_computing_data_reduction 'CrysAlisPro 1.171.40.82a (Rigaku OD, 2020)'
_computing_molecular_graphics 'Olex2 1.3 (Dolomanov et al., 2009)'
_computing_publication_material 'Olex2 1.3 (Dolomanov et al., 2009)'
_computing_structure_refinement 'SHELXL 2018/3 (Sheldrick, 2015)'
_computing_structure_solution 'olex2.solve 1.3 (Bourhis et al., 2015)'
_diffrn_ambient_temperature 100
_diffrn_detector 'Hybrid Pixel Array Detector'
_diffrn_detector_area_resol_mean 10.0000
_diffrn_detector_dtime 0.000
_diffrn_detector_type 'Rigaku, HyPix 6000'
_diffrn_measured_fraction_theta_full 0.999
_diffrn_measured_fraction_theta_max 0.934
_diffrn_measurement_details
;
List of Runs (angles in degrees, time in seconds):

  # Type    Start    End  Width  t~exp~   \w     \q     \k     \f   Frames
#--------------------------------------------------------------------------
  1  \w    -58.00  69.00   0.50    5.00    --  -20.40  60.00 -90.00  254
  2  \w    -58.00  69.00   0.50    5.00    --  -20.40  60.00-150.00  254
  3  \w    -58.00  69.00   0.50    5.00    --  -20.40  60.00 -30.00  254
  4  \w    -58.00  69.00   0.50    5.00    --  -20.40  60.00 120.00  254
  5  \w   -110.00  17.00   0.50    5.00    --  -20.40 -60.00-180.00  254
  6  \w   -110.00  17.00   0.50    5.00    --  -20.40 -60.00   0.00  254
  7  \w   -110.00  17.00   0.50    5.00    --  -20.40 -60.00 120.00  254
  8  \w   -110.00  17.00   0.50    5.00    --  -20.40 -60.00 -60.00  254
  9  \w   -110.00  17.00   0.50    5.00    --  -20.40 -60.00-150.00  254
 10  \w   -110.00  17.00   0.50    5.00    --  -20.40 -60.00-120.00  254
;
_diffrn_measurement_device 'four-circle diffractometer'
_diffrn_measurement_device_details 'Rigaku, AFC12 \k goniometer'
_diffrn_measurement_device_type 'XtaLAB AFC12 (RCD3): Kappa single'
_diffrn_measurement_method '\w scans'
_diffrn_measurement_specimen_support 'MiTeGen MicroLoop'
_diffrn_orient_matrix_type 'CrysAlisPro convention (1999,Acta A55,543-557)'
_diffrn_orient_matrix_UB_11 -0.0083283000
_diffrn_orient_matrix_UB_12 -0.0219200000
_diffrn_orient_matrix_UB_13 -0.0359326000
_diffrn_orient_matrix_UB_21 0.0316004000
_diffrn_orient_matrix_UB_22 -0.0452875000
_diffrn_orient_matrix_UB_23 0.0156316000
_diffrn_orient_matrix_UB_31 -0.0522645000
_diffrn_orient_matrix_UB_32 -0.0238455000
_diffrn_orient_matrix_UB_33 0.0034020000
_diffrn_radiation_collimation 0.2
_diffrn_radiation_monochromator mirror
_diffrn_radiation_probe x-ray
_diffrn_radiation_type 'Mo K\a'
_diffrn_radiation_wavelength 0.71075
_diffrn_radiation_xray_symbol K-L~3~
_diffrn_reflns_av_R_equivalents 0.0651
_diffrn_reflns_av_unetI/netI 0.0325
_diffrn_reflns_Laue_measured_fraction_full 0.999
_diffrn_reflns_Laue_measured_fraction_max 0.934
_diffrn_reflns_limit_h_max 17
_diffrn_reflns_limit_h_min -18
_diffrn_reflns_limit_k_max 19
_diffrn_reflns_limit_k_min -19
_diffrn_reflns_limit_l_max 28
_diffrn_reflns_limit_l_min -28
_diffrn_reflns_number 92783
_diffrn_reflns_point_group_measured_fraction_full 0.999
_diffrn_reflns_point_group_measured_fraction_max 0.934
_diffrn_reflns_theta_full 25.242
_diffrn_reflns_theta_max 33.305
_diffrn_reflns_theta_min 2.259
_diffrn_source 'Rotating-anode X-ray tube'
_diffrn_source_current 55.0
_diffrn_source_power 2.475
_diffrn_source_target Mo
_diffrn_source_type 'Rigaku (Mo) X-ray Source'
_diffrn_source_voltage 45.0
_exptl_absorpt_coefficient_mu 0.370
_exptl_absorpt_correction_T_max 1.00000
_exptl_absorpt_correction_T_min 0.81332
_exptl_absorpt_correction_type multi-scan
_exptl_absorpt_process_details
;
CrysAlisPro 1.171.40.82a (Rigaku Oxford Diffraction, 2020)
Empirical absorption correction using spherical harmonics,
implemented in SCALE3 ABSPACK scaling algorithm.
;
_exptl_crystal_colour colourless
_exptl_crystal_colour_primary colourless
_exptl_crystal_density_diffrn 1.324
_exptl_crystal_description plate
_exptl_crystal_F_000 1144
_exptl_crystal_size_max 0.15
_exptl_crystal_size_mid 0.13
_exptl_crystal_size_min 0.04
_refine_diff_density_max 0.397
_refine_diff_density_min -0.367
_refine_diff_density_rms 0.052
_refine_ls_extinction_method none
_refine_ls_goodness_of_fit_ref 1.072
_refine_ls_hydrogen_treatment constr
_refine_ls_matrix_type full
_refine_ls_number_parameters 638
_refine_ls_number_reflns 9857
_refine_ls_number_restraints 62
_refine_ls_restrained_S_all 1.074
_refine_ls_R_factor_all 0.0530
_refine_ls_R_factor_gt 0.0390
_refine_ls_shift/su_max 0.001
_refine_ls_shift/su_mean 0.000
_refine_ls_structure_factor_coef Fsqd
_refine_ls_weighting_details 'w=1/[\s^2^(Fo^2^)+(0.0446P)^2^+0.6631P] where P=(Fo^2^+2Fc^2^)/3'
_refine_ls_weighting_scheme calc
_refine_ls_wR_factor_gt 0.0952
_refine_ls_wR_factor_ref 0.1037
_reflns_Friedel_coverage 0.000
_reflns_number_gt 8119
_reflns_number_total 9857
_reflns_threshold_expression 'I > 2\s(I)'
_cod_data_source_file d2dt01767a2.cif
_cod_data_source_block Compound_2b
_cod_database_code 7710995
_shelx_shelxl_version_number 2018/3
_chemical_oxdiff_formula 'C30 H28 N2 S4'
_chemical_oxdiff_usercomment JCS_09
_shelx_space_group_comment
;
The symmetry employed for this shelxl refinement is uniquely defined
by the following loop, which should always be used as a source of
symmetry information in preference to the above space-group names.
They are only intended as comments.
;
_shelx_estimated_absorpt_t_max 0.985
_shelx_estimated_absorpt_t_min 0.947
_reflns_odcompleteness_completeness 99.94
_reflns_odcompleteness_iscentric 1
_reflns_odcompleteness_theta 30.44
_olex2_refinement_description
;
1. Fixed Uiso
 At 1.2 times of:
  All C(H) groups
 At 1.5 times of:
  All C(H,H,H) groups
2. Restrained distances
 C8A-C13A = C12A-C13A = C24A-C25A = C26A-C27A = C28A-C29A
 1.36 with sigma of 0.01
 C25A-C26A = C27A-C28A = C29A-C24A
 1.36 with sigma of 0.01
3. Uiso/Uaniso restraints and constraints
Uanis(C14A) \\sim Ueq, Uanis(C30A) \\sim Ueq: with sigma of 0.05 and sigma for
terminal atoms of 0.01
Uanis(C4A) \\sim Ueq, Uanis(C5A) \\sim Ueq, Uanis(C8A) \\sim Ueq, Uanis(C12A)
\\sim Ueq, Uanis(C27A) \\sim Ueq, Uanis(C28A) \\sim Ueq, Uanis(C29A) \\sim Ueq:
with sigma of 0.01 and sigma for terminal atoms of 0.005
Uanis(C6A) = Uanis(C10A) = Uanis(C13A) = Uanis(C24A)
4. Others
 Sof(S1A)=Sof(S2A)=Sof(S3A)=Sof(S4A)=Sof(N1A)=Sof(N2A)=Sof(C1A)=Sof(C2A)=
 Sof(H2A)=Sof(C3A)=Sof(H3A)=Sof(C4A)=Sof(C5A)=Sof(H5A)=Sof(C6A)=Sof(H6A)=
 Sof(C7A)=Sof(H7AA)=Sof(H7AB)=Sof(H7AC)=Sof(C8A)=Sof(C9A)=Sof(H9A)=Sof(C10A)=
 Sof(H10A)=Sof(C11A)=Sof(C12A)=Sof(H12A)=Sof(C13A)=Sof(H13A)=Sof(C14A)=
 Sof(H14D)=Sof(H14E)=Sof(H14F)=Sof(C15A)=Sof(C16A)=Sof(C17A)=Sof(C18A)=
 Sof(H18A)=Sof(C19A)=Sof(H19A)=Sof(C20A)=Sof(C21A)=Sof(H21A)=Sof(C22A)=
 Sof(H22A)=Sof(C23A)=Sof(H23D)=Sof(H23E)=Sof(H23F)=Sof(C24A)=Sof(C25A)=
 Sof(H25A)=Sof(C26A)=Sof(H26A)=Sof(C27A)=Sof(C28A)=Sof(H28A)=Sof(C29A)=
 Sof(H29A)=Sof(C30A)=Sof(H30D)=Sof(H30E)=Sof(H30F)=1-FVAR(1)
 Sof(S1)=Sof(S2)=Sof(S3)=Sof(S4)=Sof(N1)=Sof(N2)=Sof(C1)=Sof(C2)=Sof(H2)=
 Sof(C3)=Sof(H3)=Sof(C4)=Sof(C5)=Sof(H5)=Sof(C6)=Sof(H6)=Sof(C7)=Sof(H7A)=
 Sof(H7B)=Sof(H7C)=Sof(C8)=Sof(C9)=Sof(H9)=Sof(C10)=Sof(H10)=Sof(C11)=Sof(C12)=
 Sof(H12)=Sof(C13)=Sof(H13)=Sof(C14)=Sof(H14A)=Sof(H14B)=Sof(H14C)=Sof(C15)=
 Sof(C16)=Sof(C17)=Sof(C18)=Sof(H18)=Sof(C19)=Sof(H19)=Sof(C20)=Sof(C21)=
 Sof(H21)=Sof(C22)=Sof(H22)=Sof(C23)=Sof(H23A)=Sof(H23B)=Sof(H23C)=Sof(C24)=
 Sof(C25)=Sof(H25)=Sof(C26)=Sof(H26)=Sof(C27)=Sof(C28)=Sof(H28)=Sof(C29)=
 Sof(H29)=Sof(C30)=Sof(H30A)=Sof(H30B)=Sof(H30C)=FVAR(1)
5.a Me refined with riding coordinates:
 C14A(H14D,H14E,H14F), C30A(H30D,H30E,H30F)
5.b Aromatic/amide H refined with riding coordinates:
 C2(H2), C3(H3), C5(H5), C6(H6), C9(H9), C10(H10), C12(H12), C13(H13),
 C18(H18), C19(H19), C21(H21), C22(H22), C25(H25), C26(H26), C28(H28), C29(H29),
  C2A(H2A), C3A(H3A), C5A(H5A), C6A(H6A), C9A(H9A), C10A(H10A), C12A(H12A),
 C13A(H13A), C18A(H18A), C19A(H19A), C21A(H21A), C22A(H22A), C25A(H25A),
 C26A(H26A), C28A(H28A), C29A(H29A)
5.c Idealised Me refined as rotating group:
 C7(H7A,H7B,H7C), C14(H14A,H14B,H14C), C23(H23A,H23B,H23C), C30(H30A,H30B,
 H30C), C7A(H7AA,H7AB,H7AC), C23A(H23D,H23E,H23F)
;
_olex2_submission_special_instructions 'No special instructions were received'
_oxdiff_exptl_absorpt_empirical_details
;
Empirical correction (ABSPACK) includes:
- Absorption correction using spherical harmonics
- Frame scaling
;
_oxdiff_exptl_absorpt_empirical_full_max 2.104
_oxdiff_exptl_absorpt_empirical_full_min 0.571

loop_
_space_group_symop_operation_xyz
'x, y, z'
'-x+1/2, y+1/2, -z+1/2'
'-x, -y, -z'
'x-1/2, -y-1/2, z-1/2'

loop_
_atom_site_label
_atom_site_type_symbol
_atom_site_fract_x
_atom_site_fract_y
_atom_site_fract_z
_atom_site_U_iso_or_equiv
_atom_site_adp_type
_atom_site_occupancy
_atom_site_site_symmetry_order
_atom_site_calc_flag
_atom_site_refinement_flags_posn
_atom_site_refinement_flags_adp
_atom_site_refinement_flags_occupancy
_atom_site_disorder_assembly
_atom_site_disorder_group
S1 S 0.44332(7) 0.27404(6) 0.62094(4) 0.02547(11) Uani 0.8448(9) 1 d . . P A 1
S2 S 0.46571(3) 0.50929(2) 0.65325(2) 0.02207(8) Uani 0.8448(9) 1 d . . P A 1
S3 S 0.29432(3) 0.47909(3) 0.63245(2) 0.02184(8) Uani 0.8448(9) 1 d . . P A 1
S4 S 0.36292(3) 0.47693(3) 0.80131(2) 0.02894(9) Uani 0.8448(9) 1 d . . P A 1
N1 N 0.63174(13) 0.39113(12) 0.62531(9) 0.0206(3) Uani 0.8448(9) 1 d . . P A 1
N2 N 0.16148(14) 0.40833(14) 0.71318(10) 0.0221(3) Uani 0.8448(9) 1 d . . P A 1
C1 C 0.69445(14) 0.48957(16) 0.63699(12) 0.0203(3) Uani 0.8448(9) 1 d . . P A 1
C2 C 0.75211(15) 0.52144(12) 0.70800(9) 0.0232(3) Uani 0.8448(9) 1 d . . P A 1
H2 H 0.749538 0.479423 0.749652 0.028 Uiso 0.8448(9) 1 calc R U P A 1
C3 C 0.81399(15) 0.61587(14) 0.71771(10) 0.0239(3) Uani 0.8448(9) 1 d . . P A 1
H3 H 0.853558 0.637587 0.766306 0.029 Uiso 0.8448(9) 1 calc R U P A 1
C4 C 0.8186(2) 0.6784(2) 0.65756(14) 0.0215(4) Uani 0.8448(9) 1 d . . P A 1
C5 C 0.7607(3) 0.6451(3) 0.5858(3) 0.0227(5) Uani 0.8448(9) 1 d . . P A 1
H5 H 0.763662 0.686956 0.544147 0.027 Uiso 0.8448(9) 1 calc R U P A 1
C6 C 0.69896(16) 0.5506(2) 0.57543(14) 0.0228(4) Uani 0.8448(9) 1 d . . P A 1
H6 H 0.660275 0.528021 0.526878 0.027 Uiso 0.8448(9) 1 calc R U P A 1
C7 C 0.8836(3) 0.7805(2) 0.6703(3) 0.0304(6) Uani 0.8448(9) 1 d . . P A 1
H7A H 0.842817 0.829753 0.695282 0.046 Uiso 0.8448(9) 1 calc R U P A 1
H7B H 0.888094 0.809978 0.622576 0.046 Uiso 0.8448(9) 1 calc R U P A 1
H7C H 0.962207 0.768323 0.701400 0.046 Uiso 0.8448(9) 1 calc R U P A 1
C8 C 0.6908(3) 0.3016(3) 0.60411(16) 0.0212(5) Uani 0.8448(9) 1 d . . P A 1
C9 C 0.7848(2) 0.2577(3) 0.65501(19) 0.0254(4) Uani 0.8448(9) 1 d . . P A 1
H9 H 0.810190 0.285440 0.703750 0.030 Uiso 0.8448(9) 1 calc R U P A 1
C10 C 0.84174(18) 0.17154(16) 0.63306(13) 0.0280(4) Uani 0.8448(9) 1 d . . P A 1
H10 H 0.906036 0.140395 0.667306 0.034 Uiso 0.8448(9) 1 calc R U P A 1
C11 C 0.8041(4) 0.1308(4) 0.5603(2) 0.0261(8) Uani 0.8448(9) 1 d . . P A 1
C12 C 0.7140(4) 0.1772(4) 0.5115(3) 0.0297(9) Uani 0.8448(9) 1 d . . P A 1
H12 H 0.689686 0.150828 0.462322 0.036 Uiso 0.8448(9) 1 calc R U P A 1
C13 C 0.65593(19) 0.2632(2) 0.53185(16) 0.0264(5) Uani 0.8448(9) 1 d . . P A 1
H13 H 0.593273 0.295174 0.496759 0.032 Uiso 0.8448(9) 1 calc R U P A 1
C14 C 0.8674(3) 0.0384(3) 0.5384(3) 0.0371(8) Uani 0.8448(9) 1 d . . P A 1
H14A H 0.915828 0.062424 0.506286 0.056 Uiso 0.8448(9) 1 calc R U P A 1
H14B H 0.810780 -0.013060 0.511706 0.056 Uiso 0.8448(9) 1 calc R U P A 1
H14C H 0.916613 0.005727 0.583018 0.056 Uiso 0.8448(9) 1 calc R U P A 1
C15 C 0.52087(15) 0.38313(12) 0.63124(9) 0.0195(3) Uani 0.8448(9) 1 d . . P A 1
C16 C 0.26908(11) 0.44917(10) 0.72245(8) 0.0210(2) Uani 0.8448(9) 1 d . . P A 1
C17 C 0.09200(16) 0.37430(14) 0.64100(11) 0.0211(3) Uani 0.8448(9) 1 d . . P A 1
C18 C -0.0055(2) 0.43210(18) 0.60582(13) 0.0223(4) Uani 0.8448(9) 1 d . . P A 1
H18 H -0.028701 0.491471 0.629367 0.027 Uiso 0.8448(9) 1 calc R U P A 1
C19 C -0.06852(17) 0.40133(16) 0.53533(13) 0.0240(4) Uani 0.8448(9) 1 d . . P A 1
H19 H -0.134906 0.440744 0.510739 0.029 Uiso 0.8448(9) 1 calc R U P A 1
C20 C -0.03614(17) 0.31362(14) 0.50000(10) 0.0237(3) Uani 0.8448(9) 1 d . . P A 1
C21 C 0.05977(14) 0.25541(12) 0.53835(10) 0.0239(3) Uani 0.8448(9) 1 d . . P A 1
H21 H 0.081692 0.194518 0.515780 0.029 Uiso 0.8448(9) 1 calc R U P A 1
C22 C 0.12388(15) 0.28425(14) 0.60859(13) 0.0229(3) Uani 0.8448(9) 1 d . . P A 1
H22 H 0.188385 0.243312 0.634146 0.028 Uiso 0.8448(9) 1 calc R U P A 1
C23 C -0.10217(18) 0.28518(13) 0.42265(10) 0.0317(3) Uani 0.8448(9) 1 d . . P A 1
H23A H -0.183957 0.304817 0.415212 0.048 Uiso 0.8448(9) 1 calc R U P A 1
H23B H -0.096445 0.209369 0.415354 0.048 Uiso 0.8448(9) 1 calc R U P A 1
H23C H -0.069205 0.322783 0.386887 0.048 Uiso 0.8448(9) 1 calc R U P A 1
C24 C 0.10362(16) 0.40362(13) 0.77300(9) 0.0205(3) Uani 0.8448(9) 1 d . . P A 1
C25 C 0.0842(2) 0.4956(2) 0.80848(16) 0.0245(4) Uani 0.8448(9) 1 d . . P A 1
H25 H 0.115857 0.560161 0.797285 0.029 Uiso 0.8448(9) 1 calc R U P A 1
C26 C 0.0182(2) 0.49262(15) 0.86046(15) 0.0237(4) Uani 0.8448(9) 1 d . . P A 1
H26 H 0.005366 0.555286 0.884866 0.028 Uiso 0.8448(9) 1 calc R U P A 1
C27 C -0.0292(3) 0.3982(3) 0.8768(2) 0.0221(5) Uani 0.8448(9) 1 d . . P A 1
C28 C -0.0089(5) 0.3050(4) 0.8417(3) 0.0238(6) Uani 0.8448(9) 1 d . . P A 1
H28 H -0.040066 0.240381 0.853195 0.029 Uiso 0.8448(9) 1 calc R U P A 1
C29 C 0.0578(3) 0.3081(2) 0.78944(15) 0.0225(4) Uani 0.8448(9) 1 d . . P A 1
H29 H 0.071665 0.245521 0.765333 0.027 Uiso 0.8448(9) 1 calc R U P A 1
C30 C -0.1002(3) 0.3960(2) 0.93466(19) 0.0298(5) Uani 0.8448(9) 1 d . . P A 1
H30A H -0.171172 0.354905 0.915604 0.045 Uiso 0.8448(9) 1 calc R U P A 1
H30B H -0.121023 0.467872 0.944991 0.045 Uiso 0.8448(9) 1 calc R U P A 1
H30C H -0.054059 0.363824 0.980438 0.045 Uiso 0.8448(9) 1 calc R U P A 1
S1A S 0.4270(6) 0.2479(4) 0.6209(4) 0.0638(19) Uani 0.1552(9) 1 d . . P A 2
S2A S 0.38235(19) 0.47901(16) 0.61637(12) 0.0308(5) Uani 0.1552(9) 1 d . . P A 2
S3A S 0.39872(19) 0.49914(16) 0.72904(12) 0.0315(5) Uani 0.1552(9) 1 d . . P A 2
S4A S 0.3431(2) 0.4927(2) 0.85975(14) 0.0416(6) Uani 0.1552(9) 1 d . . P A 2
N1A N 0.5854(7) 0.3897(6) 0.6104(5) 0.0229(16) Uani 0.1552(9) 1 d . . P A 2
N2A N 0.1713(11) 0.4243(8) 0.7414(6) 0.034(2) Uani 0.1552(9) 1 d . . P A 2
C1A C 0.6496(11) 0.4903(9) 0.6241(6) 0.027(2) Uani 0.1552(9) 1 d . . P A 2
C2A C 0.6919(11) 0.5197(7) 0.6941(6) 0.0343(19) Uani 0.1552(9) 1 d . . P A 2
H2A H 0.672326 0.480977 0.732763 0.041 Uiso 0.1552(9) 1 calc R U P A 2
C3A C 0.7633(10) 0.6052(8) 0.7111(5) 0.030(2) Uani 0.1552(9) 1 d . . P A 2
H3A H 0.797370 0.623605 0.761276 0.036 Uiso 0.1552(9) 1 calc R U P A 2
C4A C 0.7861(11) 0.6674(14) 0.6508(11) 0.033(4) Uani 0.1552(9) 1 d . U P A 2
C5A C 0.738(2) 0.6270(17) 0.5830(17) 0.035(5) Uani 0.1552(9) 1 d . U P A 2
H5A H 0.757837 0.661383 0.542489 0.042 Uiso 0.1552(9) 1 calc R U P A 2
C6A C 0.6695(12) 0.5472(15) 0.5664(10) 0.0283(16) Uani 0.1552(9) 1 d . . P A 2
H6A H 0.634377 0.528851 0.516338 0.034 Uiso 0.1552(9) 1 calc R U P A 2
C7A C 0.859(2) 0.765(2) 0.6712(17) 0.057(8) Uani 0.1552(9) 1 d . . P A 2
H7AA H 0.808271 0.825577 0.670418 0.086 Uiso 0.1552(9) 1 calc R U P A 2
H7AB H 0.905752 0.775546 0.635417 0.086 Uiso 0.1552(9) 1 calc R U P A 2
H7AC H 0.910566 0.756578 0.721006 0.086 Uiso 0.1552(9) 1 calc R U P A 2
C8A C 0.6634(17) 0.3067(18) 0.5909(10) 0.035(5) Uani 0.1552(9) 1 d D U P A 2
C9A C 0.7487(13) 0.2694(14) 0.6430(10) 0.031(3) Uani 0.1552(9) 1 d . . P A 2
H9A H 0.761960 0.302718 0.689952 0.037 Uiso 0.1552(9) 1 calc R U P A 2
C10A C 0.8192(12) 0.1905(11) 0.6383(8) 0.0283(16) Uani 0.1552(9) 1 d . . P A 2
H10A H 0.876192 0.170112 0.681675 0.034 Uiso 0.1552(9) 1 calc R U P A 2
C11A C 0.814(2) 0.1403(17) 0.5775(12) 0.023(4) Uani 0.1552(9) 1 d . . P A 2
C12A C 0.702(2) 0.185(2) 0.5121(14) 0.035(6) Uani 0.1552(9) 1 d D U P A 2
H12A H 0.685927 0.152558 0.464632 0.043 Uiso 0.1552(9) 1 calc R U P A 2
C13A C 0.6320(14) 0.2641(15) 0.5224(9) 0.0283(16) Uani 0.1552(9) 1 d D . P A 2
H13A H 0.567062 0.287751 0.484857 0.034 Uiso 0.1552(9) 1 calc R U P A 2
C14A C 0.876(2) 0.052(2) 0.5489(15) 0.050(6) Uani 0.1552(9) 1 d . U P A 2
H14D H 0.839454 0.040280 0.496148 0.075 Uiso 0.1552(9) 1 calc R U P A 2
H14E H 0.957798 0.070627 0.555319 0.075 Uiso 0.1552(9) 1 calc R U P A 2
H14F H 0.870758 -0.012472 0.576691 0.075 Uiso 0.1552(9) 1 calc R U P A 2
C15A C 0.4763(10) 0.3618(7) 0.6165(6) 0.029(2) Uani 0.1552(9) 1 d . . P A 2
C16A C 0.2868(7) 0.4628(6) 0.7707(4) 0.0287(16) Uani 0.1552(9) 1 d . . P A 2
C17A C 0.1222(10) 0.3938(8) 0.6666(6) 0.0219(19) Uani 0.1552(9) 1 d . . P A 2
C18A C 0.0279(12) 0.4498(13) 0.6252(10) 0.037(3) Uani 0.1552(9) 1 d . . P A 2
H18A H 0.004400 0.511888 0.645579 0.044 Uiso 0.1552(9) 1 calc R U P A 2
C19A C -0.0315(11) 0.4185(9) 0.5568(7) 0.028(2) Uani 0.1552(9) 1 d . . P A 2
H19A H -0.098317 0.456458 0.531124 0.034 Uiso 0.1552(9) 1 calc R U P A 2
C20A C 0.0051(12) 0.3300(9) 0.5234(7) 0.038(3) Uani 0.1552(9) 1 d . . P A 2
C21A C 0.0993(10) 0.2760(7) 0.5680(7) 0.0268(17) Uani 0.1552(9) 1 d . . P A 2
H21A H 0.124587 0.213289 0.549312 0.032 Uiso 0.1552(9) 1 calc R U P A 2
C22A C 0.1560(11) 0.3087(8) 0.6362(7) 0.034(2) Uani 0.1552(9) 1 d . . P A 2
H22A H 0.221547 0.270306 0.663278 0.041 Uiso 0.1552(9) 1 calc R U P A 2
C23A C -0.0559(10) 0.2982(8) 0.4509(7) 0.036(2) Uani 0.1552(9) 1 d . . P A 2
H23D H -0.136335 0.323186 0.440549 0.054 Uiso 0.1552(9) 1 calc R U P A 2
H23E H -0.055296 0.221475 0.447668 0.054 Uiso 0.1552(9) 1 calc R U P A 2
H23F H -0.018155 0.328162 0.414575 0.054 Uiso 0.1552(9) 1 calc R U P A 2
C24A C 0.0974(11) 0.4241(9) 0.7905(7) 0.0283(16) Uani 0.1552(9) 1 d D . P A 2
C25A C 0.0600(14) 0.5057(12) 0.8235(9) 0.033(4) Uani 0.1552(9) 1 d D . P A 2
H25A H 0.082904 0.575381 0.815656 0.039 Uiso 0.1552(9) 1 calc R U P A 2
C26A C -0.0110(14) 0.4864(16) 0.8681(11) 0.052(5) Uani 0.1552(9) 1 d D . P A 2
H26A H -0.038695 0.547069 0.887796 0.062 Uiso 0.1552(9) 1 calc R U P A 2
C27A C -0.0486(16) 0.3944(14) 0.8889(11) 0.022(3) Uani 0.1552(9) 1 d D U P A 2
C28A C -0.013(3) 0.3213(19) 0.8464(16) 0.035(6) Uani 0.1552(9) 1 d D U P A 2
H28A H -0.046869 0.254041 0.848248 0.042 Uiso 0.1552(9) 1 calc R U P A 2
C29A C 0.0611(19) 0.3259(11) 0.8017(11) 0.048(6) Uani 0.1552(9) 1 d D U P A 2
H29A H 0.085486 0.265257 0.780069 0.058 Uiso 0.1552(9) 1 calc R U P A 2
C30A C -0.114(3) 0.383(2) 0.9378(17) 0.072(9) Uani 0.1552(9) 1 d . U P A 2
H30D H -0.129918 0.308695 0.943472 0.108 Uiso 0.1552(9) 1 calc R U P A 2
H30E H -0.072373 0.412279 0.985918 0.108 Uiso 0.1552(9) 1 calc R U P A 2
H30F H -0.187699 0.420991 0.919662 0.108 Uiso 0.1552(9) 1 calc R U P A 2

loop_
_atom_site_aniso_label
_atom_site_aniso_U_11
_atom_site_aniso_U_22
_atom_site_aniso_U_33
_atom_site_aniso_U_23
_atom_site_aniso_U_13
_atom_site_aniso_U_12
S1 0.0215(2) 0.0182(3) 0.0384(2) -0.00066(18) 0.01073(17) -0.00040(17)
S2 0.01837(15) 0.01515(14) 0.03482(17) -0.00166(11) 0.01069(12) -0.00074(10)
S3 0.01702(14) 0.02258(15) 0.02693(15) 0.00268(11) 0.00745(11) 0.00126(11)
S4 0.02238(17) 0.0356(2) 0.02710(17) 0.00016(14) 0.00307(14) -0.00347(13)
N1 0.0134(6) 0.0189(6) 0.0300(7) -0.0013(5) 0.0067(6) 0.0000(6)
N2 0.0198(6) 0.0252(7) 0.0235(9) -0.0012(6) 0.0093(8) -0.0018(5)
C1 0.0149(7) 0.0185(7) 0.0274(8) -0.0006(5) 0.0053(7) 0.0009(7)
C2 0.0220(7) 0.0225(7) 0.0243(6) 0.0017(5) 0.0046(6) -0.0018(6)
C3 0.0218(7) 0.0218(7) 0.0269(7) -0.0032(5) 0.0041(7) -0.0022(6)
C4 0.0186(11) 0.0183(9) 0.0286(8) -0.0030(6) 0.0080(8) 0.0002(8)
C5 0.0267(12) 0.0163(9) 0.0277(9) 0.0010(7) 0.0115(9) -0.0014(8)
C6 0.0223(9) 0.0213(7) 0.0253(8) -0.0005(6) 0.0071(7) 0.0007(8)
C7 0.0333(17) 0.0193(7) 0.0411(11) -0.0057(6) 0.0140(12) -0.0044(8)
C8 0.0192(12) 0.0172(9) 0.0278(11) -0.0009(10) 0.0067(10) 0.0021(8)
C9 0.0202(11) 0.0267(10) 0.0280(10) 0.0029(7) 0.0038(10) 0.0025(9)
C10 0.0220(9) 0.0231(9) 0.0408(10) 0.0037(7) 0.0114(7) 0.0069(6)
C11 0.0235(11) 0.0206(10) 0.036(2) -0.0051(11) 0.0101(13) -0.0040(7)
C12 0.0248(14) 0.0229(11) 0.0432(19) -0.0096(10) 0.0122(13) 0.0027(8)
C13 0.0185(10) 0.0252(8) 0.0333(10) -0.0030(7) 0.0026(7) 0.0042(7)
C14 0.0264(10) 0.0221(11) 0.067(2) -0.0041(11) 0.0190(13) 0.0054(9)
C15 0.0185(8) 0.0140(6) 0.0267(7) 0.0003(5) 0.0070(6) -0.0007(5)
C16 0.0190(5) 0.0180(5) 0.0267(7) 0.0007(5) 0.0072(5) 0.0010(4)
C17 0.0205(8) 0.0226(8) 0.0212(9) -0.0022(6) 0.0075(6) -0.0037(6)
C18 0.0232(10) 0.0189(8) 0.0264(13) 0.0000(7) 0.0094(8) 0.0012(7)
C19 0.0256(9) 0.0218(8) 0.0248(9) 0.0007(6) 0.0066(7) -0.0003(6)
C20 0.0288(8) 0.0195(7) 0.0247(10) -0.0032(6) 0.0104(7) -0.0055(6)
C21 0.0275(7) 0.0191(7) 0.0282(8) -0.0062(6) 0.0124(6) -0.0028(5)
C22 0.0219(7) 0.0193(8) 0.0292(10) -0.0038(7) 0.0095(7) -0.0004(5)
C23 0.0413(10) 0.0273(8) 0.0259(8) -0.0033(6) 0.0074(7) -0.0036(7)
C24 0.0188(6) 0.0197(7) 0.0239(7) -0.0022(5) 0.0073(5) 0.0001(5)
C25 0.0276(11) 0.0204(11) 0.0278(9) -0.0001(7) 0.0116(7) -0.0012(7)
C26 0.0278(12) 0.0178(7) 0.0274(8) 0.0007(6) 0.0104(9) -0.0027(7)
C27 0.0200(12) 0.0254(10) 0.0221(10) 0.0014(7) 0.0079(7) -0.0021(8)
C28 0.0249(11) 0.0176(10) 0.0292(11) -0.0016(7) 0.0072(8) -0.0026(8)
C29 0.0235(8) 0.0171(9) 0.0280(8) -0.0021(8) 0.0084(7) -0.0034(7)
C30 0.0321(10) 0.0278(9) 0.0316(10) -0.0023(7) 0.0123(8) -0.0027(7)
S1A 0.044(3) 0.047(3) 0.113(4) 0.024(3) 0.043(2) 0.012(2)
S2A 0.0311(10) 0.0260(9) 0.0378(11) 0.0056(8) 0.0134(8) 0.0100(7)
S3A 0.0311(10) 0.0276(10) 0.0371(11) -0.0034(8) 0.0107(8) -0.0036(7)
S4A 0.0435(13) 0.0454(13) 0.0356(11) -0.0023(9) 0.0093(10) -0.0037(10)
N1A 0.017(4) 0.010(3) 0.045(5) -0.003(3) 0.014(4) 0.004(3)
N2A 0.049(5) 0.027(5) 0.033(5) 0.009(4) 0.021(5) 0.013(4)
C1A 0.040(6) 0.021(4) 0.022(4) -0.001(3) 0.013(5) 0.013(5)
C2A 0.046(6) 0.020(4) 0.036(5) 0.004(3) 0.009(5) 0.003(4)
C3A 0.041(6) 0.033(5) 0.018(4) -0.005(3) 0.010(4) -0.006(5)
C4A 0.021(6) 0.011(4) 0.066(7) -0.004(4) 0.009(5) 0.003(5)
C5A 0.038(8) 0.036(9) 0.035(6) 0.011(6) 0.017(6) 0.002(6)
C6A 0.026(3) 0.029(3) 0.034(3) -0.001(2) 0.016(3) 0.008(2)
C7A 0.024(8) 0.10(2) 0.044(8) 0.002(11) 0.010(6) 0.012(10)
C8A 0.033(9) 0.027(5) 0.043(7) 0.024(5) 0.006(5) 0.009(6)
C9A 0.031(8) 0.025(6) 0.035(8) -0.003(5) 0.005(7) 0.003(6)
C10A 0.026(3) 0.029(3) 0.034(3) -0.001(2) 0.016(3) 0.008(2)
C11A 0.023(5) 0.015(6) 0.024(9) -0.001(5) -0.004(5) 0.013(5)
C12A 0.022(7) 0.043(9) 0.030(8) 0.006(6) -0.014(5) 0.005(5)
C13A 0.026(3) 0.029(3) 0.034(3) -0.001(2) 0.016(3) 0.008(2)
C14A 0.064(9) 0.033(8) 0.041(6) 0.003(6) -0.008(5) -0.012(6)
C15A 0.028(5) 0.019(4) 0.047(6) -0.007(4) 0.023(4) -0.004(4)
C16A 0.031(4) 0.025(4) 0.024(4) -0.002(3) -0.006(3) -0.007(3)
C17A 0.023(5) 0.022(5) 0.025(6) 0.007(4) 0.013(4) 0.015(4)
C18A 0.037(8) 0.041(8) 0.037(8) 0.012(6) 0.015(6) 0.003(5)
C19A 0.031(6) 0.025(5) 0.031(8) 0.000(4) 0.013(5) 0.009(4)
C20A 0.052(7) 0.040(6) 0.027(5) -0.009(4) 0.024(5) -0.022(5)
C21A 0.035(5) 0.020(4) 0.025(5) -0.015(4) 0.008(4) 0.002(3)
C22A 0.046(6) 0.026(5) 0.033(5) -0.008(4) 0.015(5) -0.004(4)
C23A 0.035(5) 0.031(5) 0.036(6) -0.003(4) 0.000(4) -0.007(4)
C24A 0.026(3) 0.029(3) 0.034(3) -0.001(2) 0.016(3) 0.008(2)
C25A 0.035(8) 0.012(4) 0.051(10) -0.009(5) 0.012(5) 0.003(4)
C26A 0.025(7) 0.092(12) 0.039(7) 0.014(6) 0.010(5) -0.021(6)
C27A 0.017(6) 0.020(4) 0.029(7) 0.006(4) 0.003(4) -0.005(3)
C28A 0.024(7) 0.033(10) 0.049(9) 0.008(6) 0.012(5) -0.014(6)
C29A 0.043(7) 0.026(6) 0.066(9) -0.029(5) -0.003(5) 0.013(5)
C30A 0.062(11) 0.084(11) 0.064(11) -0.027(8) 0.004(7) -0.009(8)

loop_
_atom_type_symbol
_atom_type_description
_atom_type_scat_dispersion_real
_atom_type_scat_dispersion_imag
_atom_type_scat_source
C C 0.0033 0.0016 'International Tables Vol C Tables 4.2.6.8 and 6.1.1.4'
H H 0.0000 0.0000 'International Tables Vol C Tables 4.2.6.8 and 6.1.1.4'
N N 0.0061 0.0033 'International Tables Vol C Tables 4.2.6.8 and 6.1.1.4'
S S 0.1246 0.1234 'International Tables Vol C Tables 4.2.6.8 and 6.1.1.4'

loop_
_geom_angle_atom_site_label_1
_geom_angle_atom_site_label_2
_geom_angle_atom_site_label_3
_geom_angle
_geom_angle_site_symmetry_1
_geom_angle_site_symmetry_3
_geom_angle_publ_flag
C15 S2 S3 101.14(6) . . ?
C16 S3 S2 104.98(5) . . ?
C8 N1 C1 117.18(19) . . ?
C15 N1 C1 121.89(15) . . ?
C15 N1 C8 120.89(19) . . ?
C16 N2 C17 122.04(15) . . ?
C16 N2 C24 122.38(15) . . ?
C24 N2 C17 115.39(15) . . ?
C2 C1 N1 120.54(17) . . ?
C2 C1 C6 120.48(18) . . ?
C6 C1 N1 118.94(18) . . ?
C1 C2 H2 120.3 . . ?
C1 C2 C3 119.47(15) . . ?
C3 C2 H2 120.3 . . ?
C2 C3 H3 119.4 . . ?
C4 C3 C2 121.12(17) . . ?
C4 C3 H3 119.4 . . ?
C3 C4 C5 119.0(3) . . ?
C3 C4 C7 119.6(2) . . ?
C5 C4 C7 121.4(3) . . ?
C4 C5 H5 119.8 . . ?
C6 C5 C4 120.4(3) . . ?
C6 C5 H5 119.8 . . ?
C1 C6 H6 120.2 . . ?
C5 C6 C1 119.6(3) . . ?
C5 C6 H6 120.2 . . ?
C4 C7 H7A 109.5 . . ?
C4 C7 H7B 109.5 . . ?
C4 C7 H7C 109.5 . . ?
H7A C7 H7B 109.5 . . ?
H7A C7 H7C 109.5 . . ?
H7B C7 H7C 109.5 . . ?
C9 C8 N1 119.6(2) . . ?
C9 C8 C13 120.7(2) . . ?
C13 C8 N1 119.6(2) . . ?
C8 C9 H9 120.6 . . ?
C8 C9 C10 118.7(3) . . ?
C10 C9 H9 120.6 . . ?
C9 C10 H10 119.8 . . ?
C9 C10 C11 120.5(3) . . ?
C11 C10 H10 119.8 . . ?
C10 C11 C14 119.2(4) . . ?
C12 C11 C10 119.3(4) . . ?
C12 C11 C14 121.5(4) . . ?
C11 C12 H12 119.3 . . ?
C11 C12 C13 121.4(4) . . ?
C13 C12 H12 119.3 . . ?
C8 C13 C12 119.4(3) . . ?
C8 C13 H13 120.3 . . ?
C12 C13 H13 120.3 . . ?
C11 C14 H14A 109.5 . . ?
C11 C14 H14B 109.5 . . ?
C11 C14 H14C 109.5 . . ?
H14A C14 H14B 109.5 . . ?
H14A C14 H14C 109.5 . . ?
H14B C14 H14C 109.5 . . ?
S1 C15 S2 123.08(10) . . ?
N1 C15 S1 125.47(13) . . ?
N1 C15 S2 111.46(12) . . ?
S4 C16 S3 123.14(7) . . ?
N2 C16 S3 109.60(11) . . ?
N2 C16 S4 127.15(12) . . ?
C18 C17 N2 119.27(17) . . ?
C18 C17 C22 121.20(19) . . ?
C22 C17 N2 119.53(18) . . ?
C17 C18 H18 120.6 . . ?
C17 C18 C19 118.75(19) . . ?
C19 C18 H18 120.6 . . ?
C18 C19 H19 119.3 . . ?
C18 C19 C20 121.44(19) . . ?
C20 C19 H19 119.3 . . ?
C19 C20 C23 120.35(17) . . ?
C21 C20 C19 118.01(18) . . ?
C21 C20 C23 121.63(15) . . ?
C20 C21 H21 119.2 . . ?
C22 C21 C20 121.67(15) . . ?
C22 C21 H21 119.2 . . ?
C17 C22 H22 120.6 . . ?
C21 C22 C17 118.84(16) . . ?
C21 C22 H22 120.6 . . ?
C20 C23 H23A 109.5 . . ?
C20 C23 H23B 109.5 . . ?
C20 C23 H23C 109.5 . . ?
H23A C23 H23B 109.5 . . ?
H23A C23 H23C 109.5 . . ?
H23B C23 H23C 109.5 . . ?
C25 C24 N2 119.86(18) . . ?
C25 C24 C29 120.41(19) . . ?
C29 C24 N2 119.42(17) . . ?
C24 C25 H25 120.1 . . ?
C24 C25 C26 119.9(2) . . ?
C26 C25 H25 120.1 . . ?
C25 C26 H26 119.8 . . ?
C25 C26 C27 120.4(2) . . ?
C27 C26 H26 119.8 . . ?
C26 C27 C28 119.9(3) . . ?
C26 C27 C30 119.8(3) . . ?
C28 C27 C30 120.3(3) . . ?
C27 C28 H28 120.2 . . ?
C29 C28 C27 119.6(4) . . ?
C29 C28 H28 120.2 . . ?
C24 C29 C28 119.8(3) . . ?
C24 C29 H29 120.1 . . ?
C28 C29 H29 120.1 . . ?
C27 C30 H30A 109.5 . . ?
C27 C30 H30B 109.5 . . ?
C27 C30 H30C 109.5 . . ?
H30A C30 H30B 109.5 . . ?
H30A C30 H30C 109.5 . . ?
H30B C30 H30C 109.5 . . ?
C15A S2A S3A 101.2(4) . . ?
C16A S3A S2A 121.7(3) . . ?
C1A N1A C8A 109.0(11) . . ?
C15A N1A C1A 131.7(8) . . ?
C15A N1A C8A 119.2(11) . . ?
C17A N2A C16A 125.7(9) . . ?
C24A N2A C16A 116.5(10) . . ?
C24A N2A C17A 117.7(11) . . ?
C2A C1A N1A 117.6(10) . . ?
C2A C1A C6A 121.7(13) . . ?
C6A C1A N1A 120.6(12) . . ?
C1A C2A H2A 119.7 . . ?
C1A C2A C3A 120.7(10) . . ?
C3A C2A H2A 119.7 . . ?
C2A C3A H3A 120.6 . . ?
C2A C3A C4A 118.8(10) . . ?
C4A C3A H3A 120.6 . . ?
C3A C4A C7A 117.5(17) . . ?
C5A C4A C3A 113.5(15) . . ?
C5A C4A C7A 129(2) . . ?
C4A C5A H5A 116.1 . . ?
C6A C5A C4A 128(2) . . ?
C6A C5A H5A 116.1 . . ?
C1A C6A H6A 121.5 . . ?
C5A C6A C1A 117.1(19) . . ?
C5A C6A H6A 121.5 . . ?
C4A C7A H7AA 109.5 . . ?
C4A C7A H7AB 109.5 . . ?
C4A C7A H7AC 109.5 . . ?
H7AA C7A H7AB 109.5 . . ?
H7AA C7A H7AC 109.5 . . ?
H7AB C7A H7AC 109.5 . . ?
C9A C8A N1A 119.1(15) . . ?
C9A C8A C13A 122.3(18) . . ?
C13A C8A N1A 118.0(14) . . ?
C8A C9A H9A 116.1 . . ?
C8A C9A C10A 127.9(17) . . ?
C10A C9A H9A 116.1 . . ?
C9A C10A H10A 118.6 . . ?
C11A C10A C9A 122.9(17) . . ?
C11A C10A H10A 118.6 . . ?
C10A C11A C12A 109.1(17) . . ?
C10A C11A C14A 139(2) . . ?
C14A C11A C12A 111.5(18) . . ?
C11A C12A H12A 118.0 . . ?
C13A C12A C11A 124.0(19) . . ?
C13A C12A H12A 118.0 . . ?
C8A C13A C12A 113.7(18) . . ?
C8A C13A H13A 123.2 . . ?
C12A C13A H13A 123.2 . . ?
C11A C14A H14D 109.5 . . ?
C11A C14A H14E 109.5 . . ?
C11A C14A H14F 109.5 . . ?
H14D C14A H14E 109.5 . . ?
H14D C14A H14F 109.5 . . ?
H14E C14A H14F 109.5 . . ?
S1A C15A S2A 120.5(7) . . ?
N1A C15A S1A 127.8(8) . . ?
N1A C15A S2A 111.7(7) . . ?
S4A C16A S3A 102.8(4) . . ?
N2A C16A S3A 132.9(7) . . ?
N2A C16A S4A 124.2(7) . . ?
C18A C17A N2A 118.5(11) . . ?
C22A C17A N2A 123.1(9) . . ?
C22A C17A C18A 118.1(14) . . ?
C17A C18A H18A 119.0 . . ?
C19A C18A C17A 121.9(15) . . ?
C19A C18A H18A 119.0 . . ?
C18A C19A H19A 119.8 . . ?
C18A C19A C20A 120.4(13) . . ?
C20A C19A H19A 119.8 . . ?
C19A C20A C23A 120.5(12) . . ?
C21A C20A C19A 115.0(11) . . ?
C21A C20A C23A 124.4(11) . . ?
C20A C21A H21A 118.5 . . ?
C22A C21A C20A 123.0(10) . . ?
C22A C21A H21A 118.5 . . ?
C17A C22A C21A 121.4(11) . . ?
C17A C22A H22A 119.3 . . ?
C21A C22A H22A 119.3 . . ?
C20A C23A H23D 109.5 . . ?
C20A C23A H23E 109.5 . . ?
C20A C23A H23F 109.5 . . ?
H23D C23A H23E 109.5 . . ?
H23D C23A H23F 109.5 . . ?
H23E C23A H23F 109.5 . . ?
C25A C24A N2A 128.7(11) . . ?
C25A C24A C29A 119.3(13) . . ?
C29A C24A N2A 111.9(11) . . ?
C24A C25A H25A 120.9 . . ?
C24A C25A C26A 118.2(15) . . ?
C26A C25A H25A 120.9 . . ?
C25A C26A H26A 115.0 . . ?
C27A C26A C25A 129.9(18) . . ?
C27A C26A H26A 115.0 . . ?
C26A C27A C28A 104.8(17) . . ?
C26A C27A C30A 125.3(19) . . ?
C30A C27A C28A 130(2) . . ?
C27A C28A H28A 113.8 . . ?
C27A C28A C29A 132(2) . . ?
C29A C28A H28A 113.8 . . ?
C24A C29A C28A 114.5(17) . . ?
C24A C29A H29A 122.8 . . ?
C28A C29A H29A 122.8 . . ?
C27A C30A H30D 109.5 . . ?
C27A C30A H30E 109.5 . . ?
C27A C30A H30F 109.5 . . ?
H30D C30A H30E 109.5 . . ?
H30D C30A H30F 109.5 . . ?
H30E C30A H30F 109.5 . . ?

loop_
_geom_bond_atom_site_label_1
_geom_bond_atom_site_label_2
_geom_bond_distance
_geom_bond_site_symmetry_2
_geom_bond_publ_flag
S1 C15 1.6521(19) . ?
S2 S3 2.0139(4) . ?
S2 C15 1.8216(15) . ?
S3 C16 1.8183(14) . ?
S4 C16 1.6432(14) . ?
N1 C1 1.447(2) . ?
N1 C8 1.447(3) . ?
N1 C15 1.355(2) . ?
N2 C16 1.352(2) . ?
N2 C17 1.455(2) . ?
N2 C24 1.453(2) . ?
C1 C2 1.388(2) . ?
C1 C6 1.398(3) . ?
C2 H2 0.9500 . ?
C2 C3 1.398(2) . ?
C3 H3 0.9500 . ?
C3 C4 1.388(3) . ?
C4 C5 1.406(5) . ?
C4 C7 1.500(4) . ?
C5 H5 0.9500 . ?
C5 C6 1.398(4) . ?
C6 H6 0.9500 . ?
C7 H7A 0.9800 . ?
C7 H7B 0.9800 . ?
C7 H7C 0.9800 . ?
C8 C9 1.387(3) . ?
C8 C13 1.394(3) . ?
C9 H9 0.9500 . ?
C9 C10 1.404(3) . ?
C10 H10 0.9500 . ?
C10 C11 1.414(4) . ?
C11 C12 1.354(7) . ?
C11 C14 1.509(5) . ?
C12 H12 0.9500 . ?
C12 C13 1.397(3) . ?
C13 H13 0.9500 . ?
C14 H14A 0.9800 . ?
C14 H14B 0.9800 . ?
C14 H14C 0.9800 . ?
C17 C18 1.390(3) . ?
C17 C22 1.393(3) . ?
C18 H18 0.9500 . ?
C18 C19 1.394(3) . ?
C19 H19 0.9500 . ?
C19 C20 1.400(3) . ?
C20 C21 1.396(2) . ?
C20 C23 1.501(3) . ?
C21 H21 0.9500 . ?
C21 C22 1.387(3) . ?
C22 H22 0.9500 . ?
C23 H23A 0.9800 . ?
C23 H23B 0.9800 . ?
C23 H23C 0.9800 . ?
C24 C25 1.393(3) . ?
C24 C29 1.399(2) . ?
C25 H25 0.9500 . ?
C25 C26 1.394(3) . ?
C26 H26 0.9500 . ?
C26 C27 1.394(3) . ?
C27 C28 1.406(4) . ?
C27 C30 1.529(5) . ?
C28 H28 0.9500 . ?
C28 C29 1.403(3) . ?
C29 H29 0.9500 . ?
C30 H30A 0.9800 . ?
C30 H30B 0.9800 . ?
C30 H30C 0.9800 . ?
S1A C15A 1.574(11) . ?
S2A S3A 2.076(3) . ?
S2A C15A 1.865(10) . ?
S3A C16A 1.765(9) . ?
S4A C16A 1.669(8) . ?
N1A C1A 1.481(15) . ?
N1A C8A 1.51(2) . ?
N1A C15A 1.378(12) . ?
N2A C16A 1.431(16) . ?
N2A C17A 1.423(14) . ?
N2A C24A 1.421(14) . ?
C1A C2A 1.328(15) . ?
C1A C6A 1.37(2) . ?
C2A H2A 0.9500 . ?
C2A C3A 1.368(15) . ?
C3A H3A 0.9500 . ?
C3A C4A 1.46(2) . ?
C4A C5A 1.35(3) . ?
C4A C7A 1.51(3) . ?
C5A H5A 0.9500 . ?
C5A C6A 1.29(2) . ?
C6A H6A 0.9500 . ?
C7A H7AA 0.9800 . ?
C7A H7AB 0.9800 . ?
C7A H7AC 0.9800 . ?
C8A C9A 1.303(19) . ?
C8A C13A 1.351(10) . ?
C9A H9A 0.9500 . ?
C9A C10A 1.326(18) . ?
C10A H10A 0.9500 . ?
C10A C11A 1.29(2) . ?
C11A C12A 1.66(3) . ?
C11A C14A 1.52(3) . ?
C12A H12A 0.9500 . ?
C12A C13A 1.353(10) . ?
C13A H13A 0.9500 . ?
C14A H14D 0.9800 . ?
C14A H14E 0.9800 . ?
C14A H14F 0.9800 . ?
C17A C18A 1.386(17) . ?
C17A C22A 1.331(14) . ?
C18A H18A 0.9500 . ?
C18A C19A 1.352(17) . ?
C19A H19A 0.9500 . ?
C19A C20A 1.409(16) . ?
C20A C21A 1.396(18) . ?
C20A C23A 1.421(15) . ?
C21A H21A 0.9500 . ?
C21A C22A 1.346(15) . ?
C22A H22A 0.9500 . ?
C23A H23D 0.9800 . ?
C23A H23E 0.9800 . ?
C23A H23F 0.9800 . ?
C24A C25A 1.340(9) . ?
C24A C29A 1.357(10) . ?
C25A H25A 0.9500 . ?
C25A C26A 1.350(9) . ?
C26A H26A 0.9500 . ?
C26A C27A 1.346(10) . ?
C27A C28A 1.355(10) . ?
C27A C30A 1.35(4) . ?
C28A H28A 0.9500 . ?
C28A C29A 1.363(10) . ?
C29A H29A 0.9500 . ?
C30A H30D 0.9800 . ?
C30A H30E 0.9800 . ?
C30A H30F 0.9800 . ?

loop_
_geom_torsion_atom_site_label_1
_geom_torsion_atom_site_label_2
_geom_torsion_atom_site_label_3
_geom_torsion_atom_site_label_4
_geom_torsion
_geom_torsion_site_symmetry_1
_geom_torsion_site_symmetry_2
_geom_torsion_site_symmetry_3
_geom_torsion_site_symmetry_4
_geom_torsion_publ_flag
S2 S3 C16 S4 15.42(9) . . . . ?
S2 S3 C16 N2 -168.36(10) . . . . ?
S3 S2 C15 S1 -14.25(11) . . . . ?
S3 S2 C15 N1 166.25(11) . . . . ?
N1 C1 C2 C3 178.74(16) . . . . ?
N1 C1 C6 C5 -179.0(2) . . . . ?
N1 C8 C9 C10 -179.3(3) . . . . ?
N1 C8 C13 C12 179.4(4) . . . . ?
N2 C17 C18 C19 177.30(19) . . . . ?
N2 C17 C22 C21 -177.19(14) . . . . ?
N2 C24 C25 C26 173.3(2) . . . . ?
N2 C24 C29 C28 -173.3(3) . . . . ?
C1 N1 C8 C9 69.2(3) . . . . ?
C1 N1 C8 C13 -108.0(3) . . . . ?
C1 N1 C15 S1 -178.46(14) . . . . ?
C1 N1 C15 S2 1.0(2) . . . . ?
C1 C2 C3 C4 0.1(3) . . . . ?
C2 C1 C6 C5 -0.9(3) . . . . ?
C2 C3 C4 C5 -0.6(4) . . . . ?
C2 C3 C4 C7 178.6(2) . . . . ?
C3 C4 C5 C6 0.4(5) . . . . ?
C4 C5 C6 C1 0.3(4) . . . . ?
C6 C1 C2 C3 0.7(3) . . . . ?
C7 C4 C5 C6 -178.8(3) . . . . ?
C8 N1 C1 C2 -97.7(2) . . . . ?
C8 N1 C1 C6 80.5(2) . . . . ?
C8 N1 C15 S1 3.9(3) . . . . ?
C8 N1 C15 S2 -176.60(17) . . . . ?
C8 C9 C10 C11 0.3(4) . . . . ?
C9 C8 C13 C12 2.3(5) . . . . ?
C9 C10 C11 C12 1.5(6) . . . . ?
C9 C10 C11 C14 179.8(3) . . . . ?
C10 C11 C12 C13 -1.4(7) . . . . ?
C11 C12 C13 C8 -0.5(7) . . . . ?
C13 C8 C9 C10 -2.1(5) . . . . ?
C14 C11 C12 C13 -179.6(4) . . . . ?
C15 N1 C1 C2 84.6(2) . . . . ?
C15 N1 C1 C6 -97.3(2) . . . . ?
C15 N1 C8 C9 -113.1(3) . . . . ?
C15 N1 C8 C13 69.7(4) . . . . ?
C16 N2 C17 C18 -109.5(2) . . . . ?
C16 N2 C17 C22 70.8(2) . . . . ?
C16 N2 C24 C25 58.3(3) . . . . ?
C16 N2 C24 C29 -128.0(2) . . . . ?
C17 N2 C16 S3 12.2(2) . . . . ?
C17 N2 C16 S4 -171.78(13) . . . . ?
C17 N2 C24 C25 -116.7(2) . . . . ?
C17 N2 C24 C29 57.0(3) . . . . ?
C17 C18 C19 C20 0.5(3) . . . . ?
C18 C17 C22 C21 3.2(3) . . . . ?
C18 C19 C20 C21 1.8(3) . . . . ?
C18 C19 C20 C23 -177.09(19) . . . . ?
C19 C20 C21 C22 -1.7(2) . . . . ?
C20 C21 C22 C17 -0.7(2) . . . . ?
C22 C17 C18 C19 -3.0(3) . . . . ?
C23 C20 C21 C22 177.18(15) . . . . ?
C24 N2 C16 S3 -162.48(14) . . . . ?
C24 N2 C16 S4 13.5(2) . . . . ?
C24 N2 C17 C18 65.5(2) . . . . ?
C24 N2 C17 C22 -114.16(18) . . . . ?
C24 C25 C26 C27 -0.4(4) . . . . ?
C25 C24 C29 C28 0.4(5) . . . . ?
C25 C26 C27 C28 1.0(5) . . . . ?
C25 C26 C27 C30 179.3(3) . . . . ?
C26 C27 C28 C29 -0.9(7) . . . . ?
C27 C28 C29 C24 0.2(6) . . . . ?
C29 C24 C25 C26 -0.3(4) . . . . ?
C30 C27 C28 C29 -179.2(4) . . . . ?
S2A S3A C16A S4A 179.2(2) . . . . ?
S2A S3A C16A N2A -5.2(11) . . . . ?
S3A S2A C15A S1A 83.5(8) . . . . ?
S3A S2A C15A N1A -98.2(8) . . . . ?
N1A C1A C2A C3A 172.4(10) . . . . ?
N1A C1A C6A C5A -171.5(16) . . . . ?
N1A C8A C9A C10A 173.4(18) . . . . ?
N1A C8A C13A C12A -175(2) . . . . ?
N2A C17A C18A C19A -172.4(13) . . . . ?
N2A C17A C22A C21A 172.7(10) . . . . ?
N2A C24A C25A C26A 179.6(16) . . . . ?
N2A C24A C29A C28A -178(2) . . . . ?
C1A N1A C8A C9A 73(2) . . . . ?
C1A N1A C8A C13A -115.8(19) . . . . ?
C1A N1A C15A S1A -162.8(10) . . . . ?
C1A N1A C15A S2A 19.0(15) . . . . ?
C1A C2A C3A C4A 3.9(18) . . . . ?
C2A C1A C6A C5A 5(2) . . . . ?
C2A C3A C4A C5A -5(2) . . . . ?
C2A C3A C4A C7A 176.3(15) . . . . ?
C3A C4A C5A C6A 6(3) . . . . ?
C4A C5A C6A C1A -6(3) . . . . ?
C6A C1A C2A C3A -4.0(18) . . . . ?
C7A C4A C5A C6A -175(2) . . . . ?
C8A N1A C1A C2A -102.4(13) . . . . ?
C8A N1A C1A C6A 74.0(15) . . . . ?
C8A N1A C15A S1A 12.9(17) . . . . ?
C8A N1A C15A S2A -165.2(10) . . . . ?
C8A C9A C10A C11A 2(3) . . . . ?
C9A C8A C13A C12A -4(4) . . . . ?
C9A C10A C11A C12A -4(3) . . . . ?
C9A C10A C11A C14A 178(3) . . . . ?
C10A C11A C12A C13A 2(4) . . . . ?
C11A C12A C13A C8A 2(4) . . . . ?
C13A C8A C9A C10A 3(4) . . . . ?
C14A C11A C12A C13A -179(3) . . . . ?
C15A N1A C1A C2A 73.7(16) . . . . ?
C15A N1A C1A C6A -109.9(15) . . . . ?
C15A N1A C8A C9A -103.6(19) . . . . ?
C15A N1A C8A C13A 68(2) . . . . ?
C16A N2A C17A C18A -116.7(13) . . . . ?
C16A N2A C17A C22A 69.2(15) . . . . ?
C16A N2A C24A C25A 63(2) . . . . ?
C16A N2A C24A C29A -119.1(15) . . . . ?
C17A N2A C16A S3A 7.9(16) . . . . ?
C17A N2A C16A S4A -177.2(8) . . . . ?
C17A N2A C24A C25A -112.9(17) . . . . ?
C17A N2A C24A C29A 65.4(17) . . . . ?
C17A C18A C19A C20A -4(2) . . . . ?
C18A C17A C22A C21A -1.4(17) . . . . ?
C18A C19A C20A C21A 4.2(17) . . . . ?
C18A C19A C20A C23A -178.8(12) . . . . ?
C19A C20A C21A C22A -3.8(15) . . . . ?
C20A C21A C22A C17A 2.5(16) . . . . ?
C22A C17A C18A C19A 2(2) . . . . ?
C23A C20A C21A C22A 179.4(10) . . . . ?
C24A N2A C16A S3A -167.2(8) . . . . ?
C24A N2A C16A S4A 7.7(13) . . . . ?
C24A N2A C17A C18A 58.4(15) . . . . ?
C24A N2A C17A C22A -115.7(12) . . . . ?
C24A C25A C26A C27A 3(3) . . . . ?
C25A C24A C29A C28A 1(3) . . . . ?
C25A C26A C27A C28A -9(3) . . . . ?
C25A C26A C27A C30A 175(2) . . . . ?
C26A C27A C28A C29A 12(5) . . . . ?
C27A C28A C29A C24A -9(5) . . . . ?
C29A C24A C25A C26A 1(3) . . . . ?
C30A C27A C28A C29A -173(3) . . . . ?
